data_7227743
loop_
_publ_author_name
'Martins, Felipe Terra'
'Maia, Lauro June Queiroz'
'da Silva Neto, Leonardo'
'da Silva, Cleiton Moreira'
'Sarotti, Ariel M.'
'de F\'atima, \^Angelo'

_publ_section_title
;
 Solvatomorphs of 25,26,27,28-tetrahydroxycalix[4]arene and
 5,11,17,23-tetramino-25,26,27,28-tetrabutoxycalix[4]arene: quenching
 photoluminescence through switching the guest
;
_journal_issue 13
_journal_name_full CrystEngComm
_journal_page_first 1792
_journal_paper_doi 10.1039/C6CE02649D
_journal_volume 19
_journal_year 2017
_chemical_formula_sum 'C46 H70 N4 O7 S'
_chemical_formula_weight 823.12
_chemical_name_systematic
;
 ?
;
_space_group_crystal_system monoclinic
_space_group_IT_number 9
_space_group_name_Hall 'C -2yc'
_space_group_name_H-M_alt 'C 1 c 1'
_symmetry_space_group_name_Hall 'C -2yc'
_symmetry_space_group_name_H-M 'C 1 c 1'
_atom_sites_solution_hydrogens mixed
_audit_creation_method SHELXL-2014
_audit_update_record
;
2016-10-25 deposited with the CCDC.
2017-02-24 downloaded from the CCDC.
;
_cell_angle_alpha 90
_cell_angle_beta 102.025(11)
_cell_angle_gamma 90
_cell_formula_units_Z 8
_cell_length_a 47.845(9)
_cell_length_b 10.2532(12)
_cell_length_c 19.755(4)
_cell_measurement_reflns_used 34920
_cell_measurement_temperature 296(2)
_cell_measurement_theta_max 25.444
_cell_measurement_theta_min 1.741
_cell_volume 9478(3)
_computing_structure_refinement 'SHELXL-2014 (Sheldrick, 2014)'
_diffrn_ambient_temperature 296(2)
_diffrn_measured_fraction_theta_full 0.999
_diffrn_measured_fraction_theta_max 0.974
_diffrn_measurement_device_type KappaCCD
_diffrn_radiation_type MoK\a
_diffrn_radiation_wavelength 0.71073
_diffrn_reflns_av_R_equivalents 0.0560
_diffrn_reflns_av_unetI/netI 0.0965
_diffrn_reflns_Laue_measured_fraction_full 0.999
_diffrn_reflns_Laue_measured_fraction_max 0.974
_diffrn_reflns_limit_h_max 57
_diffrn_reflns_limit_h_min -56
_diffrn_reflns_limit_k_max 12
_diffrn_reflns_limit_k_min -12
_diffrn_reflns_limit_l_max 23
_diffrn_reflns_limit_l_min -20
_diffrn_reflns_number 34920
_diffrn_reflns_point_group_measured_fraction_full 0.890
_diffrn_reflns_point_group_measured_fraction_max 0.860
_diffrn_reflns_theta_full 25.000
_diffrn_reflns_theta_max 25.444
_diffrn_reflns_theta_min 1.741
_exptl_absorpt_coefficient_mu 0.119
_exptl_absorpt_correction_T_max 0.994
_exptl_absorpt_correction_T_min 0.907
_exptl_absorpt_correction_type multi-scan
_exptl_absorpt_process_details 'Blessing, R. H. (1995) Acta Cryst., A51, 33-38'
_exptl_crystal_colour colorless
_exptl_crystal_density_diffrn 1.154
_exptl_crystal_description plate
_exptl_crystal_F_000 3568
_exptl_crystal_size_max 0.21
_exptl_crystal_size_mid 0.17
_exptl_crystal_size_min 0.05
_refine_diff_density_max 0.230
_refine_diff_density_min -0.270
_refine_diff_density_rms 0.045
_refine_ls_abs_structure_details
;
 Flack x determined using 2187 quotients [(I+)-(I-)]/[(I+)+(I-)]
 (Parsons, Flack and Wagner, Acta Cryst. B69 (2013) 249-259).
;
_refine_ls_abs_structure_Flack 0.01(12)
_refine_ls_extinction_method none
_refine_ls_goodness_of_fit_ref 0.961
_refine_ls_hydrogen_treatment constr
_refine_ls_matrix_type full
_refine_ls_number_parameters 1033
_refine_ls_number_reflns 15095
_refine_ls_number_restraints 28
_refine_ls_restrained_S_all 0.971
_refine_ls_R_factor_all 0.1799
_refine_ls_R_factor_gt 0.0795
_refine_ls_shift/su_max 0.002
_refine_ls_shift/su_mean 0.000
_refine_ls_structure_factor_coef Fsqd
_refine_ls_weighting_details 'w=1/[\s^2^(Fo^2^)+(0.1315P)^2^] where P=(Fo^2^+2Fc^2^)/3'
_refine_ls_weighting_scheme calc
_refine_ls_wR_factor_gt 0.1958
_refine_ls_wR_factor_ref 0.2472
_reflns_Friedel_coverage 0.767
_reflns_Friedel_fraction_full 0.782
_reflns_Friedel_fraction_max 0.747
_reflns_number_gt 6709
_reflns_number_total 15095
_reflns_threshold_expression 'I > 2\s(I)'
_cod_data_source_file c6ce02649d2.cif
_cod_data_source_block shelxl
_cod_depositor_comments 'Adding full bibliography for 7227740--7227743.cif.'
_cod_original_cell_volume 9479(3)
_cod_database_code 7227743
_shelx_space_group_comment
;
The symmetry employed for this shelxl refinement is uniquely defined
by the following loop, which should always be used as a source of
symmetry information in preference to the above space-group names.
They are only intended as comments.
;
_shelxl_version_number 2014-3

loop_
_space_group_symop_operation_xyz
'x, y, z'
'x, -y, z+1/2'
'x+1/2, y+1/2, z'
'x+1/2, -y+1/2, z+1/2'

loop_
_atom_site_label
_atom_site_type_symbol
_atom_site_fract_x
_atom_site_fract_y
_atom_site_fract_z
_atom_site_U_iso_or_equiv
_atom_site_adp_type
_atom_site_occupancy
_atom_site_site_symmetry_order
_atom_site_calc_flag
_atom_site_refinement_flags_posn
_atom_site_refinement_flags_adp
_atom_site_refinement_flags_occupancy
_atom_site_disorder_assembly
_atom_site_disorder_group
O3W O 0.2889(3) 1.0025(18) 0.1809(6) 0.244(7) Uani 1 1 d . . . . .
H5W H 0.2861 1.0025 0.2294 0.366 Uiso 1 1 d R U . . .
H6W H 0.2799 1.0816 0.1567 0.366 Uiso 1 1 d R U . . .
O2W O 0.2638(3) 0.5038(18) 0.1688(7) 0.230(6) Uani 1 1 d . . . . .
H3W H 0.2475 0.4628 0.1344 0.345 Uiso 1 1 d R U . . .
H4W H 0.2611 0.5039 0.2173 0.345 Uiso 1 1 d R U . . .
O1B O 0.12730(17) 1.0882(6) 0.2631(3) 0.0976(19) Uani 1 1 d . . . . .
O2B O 0.14907(15) 0.9644(6) 0.4183(3) 0.0843(16) Uani 1 1 d . . . . .
S1A S 0.29497(14) 0.2968(6) 0.3485(3) 0.1032(16) Uani 0.5 1 d . . P A 1
O2A O 0.40343(15) 0.4598(6) 0.5476(3) 0.0846(17) Uani 1 1 d . . . . .
N2A N 0.2975(2) 0.6473(12) 0.5705(5) 0.131(3) Uani 1 1 d . . . . .
H2A1 H 0.2923 0.7233 0.5543 0.157 Uiso 1 1 calc R U . . .
H2A2 H 0.2863 0.6019 0.5901 0.157 Uiso 1 1 calc R U . . .
S1B S 0.25779(12) 0.7967(5) 0.3290(3) 0.0942(15) Uani 0.5 1 d . . P B 1
C29B C 0.1094(4) 1.1924(16) 0.2266(10) 0.177(6) Uani 1 1 d . . . . .
H29D H 0.1196 1.2745 0.2346 0.213 Uiso 1 1 calc R U . . .
H29C H 0.1055 1.1749 0.1773 0.213 Uiso 1 1 calc R U . . .
C2B C 0.1553(2) 1.1007(9) 0.2571(4) 0.079(2) Uani 1 1 d . . . . .
C3B C 0.1742(2) 1.1713(8) 0.3060(4) 0.078(3) Uani 1 1 d . . . . .
C7B C 0.1668(2) 1.2103(8) 0.3742(4) 0.085(3) Uani 1 1 d . . . . .
H7B1 H 0.1705 1.3026 0.3821 0.102 Uiso 1 1 calc R U . . .
H7B2 H 0.1467 1.1949 0.3721 0.102 Uiso 1 1 calc R U . . .
C8B C 0.1844(2) 1.1326(9) 0.4334(4) 0.076(2) Uani 1 1 d . . . . .
C9B C 0.1751(2) 1.0100(9) 0.4515(4) 0.072(2) Uani 1 1 d . . . . .
C10B C 0.1929(2) 0.9327(8) 0.5003(4) 0.072(2) Uani 1 1 d . . . . .
C14B C 0.1834(2) 0.7953(8) 0.5163(4) 0.083(3) Uani 1 1 d . . . . .
H14A H 0.1928 0.7714 0.5630 0.099 Uiso 1 1 calc R U . . .
H14B H 0.1629 0.7955 0.5141 0.099 Uiso 1 1 calc R U . . .
C15B C 0.1904(2) 0.6944(8) 0.4659(4) 0.073(2) Uani 1 1 d . . . . .
C20B C 0.2187(2) 0.6578(9) 0.4720(4) 0.089(3) Uani 1 1 d . . . . .
H20B H 0.2324 0.6894 0.5089 0.107 Uiso 1 1 calc R U . . .
C19B C 0.2272(2) 0.5741(9) 0.4237(5) 0.092(3) Uani 1 1 d . . . . .
N3B N 0.2551(2) 0.5259(10) 0.4347(5) 0.144(4) Uani 1 1 d . . . . .
H3B1 H 0.2599 0.4731 0.4053 0.173 Uiso 1 1 calc R U . . .
H3B2 H 0.2674 0.5491 0.4708 0.173 Uiso 1 1 calc R U . . .
C1B C 0.1639(2) 1.0437(8) 0.2009(4) 0.077(3) Uani 1 1 d . . . . .
C6B C 0.1905(2) 1.0739(9) 0.1891(4) 0.089(3) Uani 1 1 d . . . . .
H6B H 0.1963 1.0382 0.1510 0.107 Uiso 1 1 calc R U . . .
C5B C 0.2090(2) 1.1577(9) 0.2335(5) 0.090(3) Uani 1 1 d . . . . .
C4B C 0.2006(3) 1.2001(8) 0.2925(4) 0.089(3) Uani 1 1 d . . . . .
H4B H 0.2133 1.2499 0.3244 0.107 Uiso 1 1 calc R U . . .
C13B C 0.2117(2) 1.1741(10) 0.4682(5) 0.083(3) Uani 1 1 d . . . . .
H13B H 0.2183 1.2549 0.4571 0.100 Uiso 1 1 calc R U . . .
C12B C 0.2289(2) 1.1001(13) 0.5178(5) 0.090(3) Uani 1 1 d . . . . .
C11B C 0.2198(2) 0.9796(11) 0.5327(4) 0.081(2) Uani 1 1 d . . . . .
H11B H 0.2318 0.9276 0.5649 0.097 Uiso 1 1 calc R U . . .
C18B C 0.2070(2) 0.5373(8) 0.3652(4) 0.077(2) Uani 1 1 d . . . . .
H18B H 0.2125 0.4898 0.3302 0.092 Uiso 1 1 calc R U . . .
C17B C 0.1787(2) 0.5715(8) 0.3596(4) 0.073(2) Uani 1 1 d . . . . .
C21B C 0.1574(2) 0.5320(8) 0.2941(4) 0.078(2) Uani 1 1 d . . . . .
H21A H 0.1594 0.4395 0.2860 0.094 Uiso 1 1 calc R U . . .
H21B H 0.1381 0.5469 0.3009 0.094 Uiso 1 1 calc R U . . .
C22B C 0.16160(17) 0.6066(8) 0.2314(4) 0.069(2) Uani 1 1 d . . . . .
C27B C 0.17802(19) 0.5539(9) 0.1880(4) 0.082(3) Uani 1 1 d . . . . .
H27B H 0.1855 0.4701 0.1956 0.099 Uiso 1 1 calc R U . . .
C26B C 0.18337(19) 0.6302(11) 0.1315(4) 0.079(2) Uani 1 1 d . . . . .
C25B C 0.1732(2) 0.7517(10) 0.1215(4) 0.086(3) Uani 1 1 d . . . . .
H25B H 0.1778 0.8014 0.0860 0.103 Uiso 1 1 calc R U . . .
C24B C 0.15591(19) 0.8060(8) 0.1626(4) 0.071(2) Uani 1 1 d . . . . .
C28B C 0.1454(2) 0.9451(8) 0.1523(4) 0.092(3) Uani 1 1 d . . . . .
H28A H 0.1260 0.9492 0.1597 0.111 Uiso 1 1 calc R U . . .
H28B H 0.1449 0.9704 0.1048 0.111 Uiso 1 1 calc R U . . .
C23B C 0.15051(17) 0.7307(8) 0.2173(4) 0.064(2) Uani 1 1 d . . . . .
O4B O 0.13346(14) 0.7831(6) 0.2593(3) 0.0897(17) Uani 1 1 d . . . . .
N4B N 0.2012(2) 0.5733(9) 0.0892(4) 0.124(3) Uani 1 1 d . . . . .
H4B1 H 0.2057 0.6177 0.0561 0.148 Uiso 1 1 calc R U . . .
H4B2 H 0.2074 0.4948 0.0970 0.148 Uiso 1 1 calc R U . . .
C16B C 0.1707(2) 0.6431(8) 0.4122(4) 0.071(2) Uani 1 1 d . . . . .
O3B O 0.14210(16) 0.6617(6) 0.4118(3) 0.0938(18) Uani 1 1 d . . . . .
N2B N 0.2558(2) 1.1479(12) 0.5491(5) 0.131(3) Uani 1 1 d . . . . .
H2B1 H 0.2672 1.1009 0.5788 0.157 Uiso 1 1 calc R U . . .
H2B2 H 0.2609 1.2244 0.5388 0.157 Uiso 1 1 calc R U . . .
N1B N 0.2345(2) 1.1980(10) 0.2169(5) 0.140(4) Uani 1 1 d . . . . .
H1B1 H 0.2456 1.2510 0.2438 0.169 Uiso 1 1 calc R U . . .
H1B2 H 0.2392 1.1700 0.1798 0.169 Uiso 1 1 calc R U . . .
O1SA O 0.2723(2) 0.3990(10) 0.3094(5) 0.167(4) Uani 1 1 d . . . A 1
C1SA C 0.3224(3) 0.3979(13) 0.4015(6) 0.146(5) Uani 1 1 d . . . A 1
H1S1 H 0.3371 0.3432 0.4273 0.219 Uiso 1 1 calc R U . A 1
H1S2 H 0.3304 0.4551 0.3722 0.219 Uiso 1 1 calc R U . A 1
H1S3 H 0.3140 0.4487 0.4330 0.219 Uiso 1 1 calc R U . A 1
S1A' S 0.30439(17) 0.4031(9) 0.3085(5) 0.151(3) Uani 0.5 1 d . . P C 2
N3A N 0.3194(3) 0.6978(10) 0.2599(4) 0.145(4) Uani 1 1 d . . . . .
H3A1 H 0.3086 0.7524 0.2755 0.174 Uiso 1 1 calc R U . . .
H3A2 H 0.3145 0.6697 0.2181 0.174 Uiso 1 1 calc R U . . .
C19A C 0.3445(2) 0.6553(9) 0.3021(4) 0.091(3) Uani 1 1 d . . . . .
C18A C 0.3629(3) 0.5719(9) 0.2768(4) 0.093(3) Uani 1 1 d . . . . .
H18A H 0.3573 0.5377 0.2324 0.112 Uiso 1 1 calc R U . . .
C17A C 0.3885(2) 0.5399(8) 0.3147(4) 0.081(3) Uani 1 1 d . . . . .
C21A C 0.4075(2) 0.4417(9) 0.2853(5) 0.089(3) Uani 1 1 d . . . . .
H21C H 0.4081 0.4668 0.2383 0.107 Uiso 1 1 calc R U . . .
H21D H 0.4268 0.4466 0.3126 0.107 Uiso 1 1 calc R U . . .
C22A C 0.39716(18) 0.3028(8) 0.2852(4) 0.070(2) Uani 1 1 d . . . . .
C23A C 0.40254(17) 0.2282(8) 0.3447(4) 0.066(2) Uani 1 1 d . . . . .
C24A C 0.39105(18) 0.1038(9) 0.3477(4) 0.072(2) Uani 1 1 d . . . . .
C28A C 0.39512(19) 0.0304(8) 0.4153(4) 0.080(2) Uani 1 1 d . . . . .
H28C H 0.3933 -0.0623 0.4056 0.096 Uiso 1 1 calc R U . . .
H28D H 0.4143 0.0464 0.4417 0.096 Uiso 1 1 calc R U . . .
C1A C 0.3741(2) 0.0688(8) 0.4577(4) 0.074(2) Uani 1 1 d . . . . .
C6A C 0.3457(2) 0.0379(8) 0.4351(5) 0.083(2) Uani 1 1 d . . . . .
H6A H 0.3401 -0.0080 0.3939 0.100 Uiso 1 1 calc R U . . .
C5A C 0.3249(2) 0.0737(9) 0.4723(5) 0.090(3) Uani 1 1 d . . . . .
N1A N 0.2979(3) 0.0274(11) 0.4550(6) 0.152(4) Uani 1 1 d . . . . .
H1A1 H 0.2931 -0.0252 0.4205 0.183 Uiso 1 1 calc R U . . .
H1A2 H 0.2854 0.0504 0.4784 0.183 Uiso 1 1 calc R U . . .
C2A C 0.3816(2) 0.1401(8) 0.5194(4) 0.068(2) Uani 1 1 d . . . . .
C3A C 0.3617(2) 0.1924(8) 0.5529(4) 0.078(2) Uani 1 1 d . . . . .
C7A C 0.3688(2) 0.2915(8) 0.6103(4) 0.086(3) Uani 1 1 d . . . . .
H7A1 H 0.3892 0.2906 0.6288 0.104 Uiso 1 1 calc R U . . .
H7A2 H 0.3593 0.2676 0.6472 0.104 Uiso 1 1 calc R U . . .
C8A C 0.3596(2) 0.4308(8) 0.5851(3) 0.075(2) Uani 1 1 d . . . . .
C9A C 0.3772(2) 0.5069(9) 0.5541(4) 0.070(2) Uani 1 1 d . . . . .
C10A C 0.3681(2) 0.6292(9) 0.5271(3) 0.077(2) Uani 1 1 d . . . . .
C11A C 0.3412(2) 0.6717(10) 0.5340(4) 0.087(3) Uani 1 1 d . . . . .
H11A H 0.3350 0.7534 0.5167 0.104 Uiso 1 1 calc R U . . .
C12A C 0.3235(2) 0.5988(13) 0.5653(5) 0.091(3) Uani 1 1 d . . . . .
C13A C 0.3330(2) 0.4790(12) 0.5902(4) 0.084(3) Uani 1 1 d . . . . .
H13A H 0.3212 0.4279 0.6114 0.100 Uiso 1 1 calc R U . . .
C14A C 0.3861(2) 0.7085(9) 0.4864(4) 0.092(3) Uani 1 1 d . . . . .
H14C H 0.4062 0.6930 0.5048 0.110 Uiso 1 1 calc R U . . .
H14D H 0.3824 0.8008 0.4907 0.110 Uiso 1 1 calc R U . . .
C15A C 0.3785(2) 0.6680(8) 0.4094(4) 0.079(3) Uani 1 1 d . . . . .
C16A C 0.3983(3) 0.5964(8) 0.3805(5) 0.082(3) Uani 1 1 d . . . . .
O3A O 0.42620(18) 0.5825(7) 0.4145(4) 0.103(2) Uani 1 1 d . . . . .
C37A C 0.4429(4) 0.6862(16) 0.3975(10) 0.175(6) Uani 1 1 d . . . . .
H37A H 0.4427 0.6829 0.3483 0.210 Uiso 1 1 calc R U . . .
H37B H 0.4343 0.7682 0.4069 0.210 Uiso 1 1 calc R U . . .
C20A C 0.3528(2) 0.6981(8) 0.3689(4) 0.087(3) Uani 1 1 d . . . . .
H20A H 0.3403 0.7501 0.3872 0.104 Uiso 1 1 calc R U . . .
C25A C 0.37454(18) 0.0526(9) 0.2880(5) 0.078(2) Uani 1 1 d . . . . .
H25A H 0.3670 -0.0309 0.2885 0.093 Uiso 1 1 calc R U . . .
C26A C 0.3689(2) 0.1268(10) 0.2255(4) 0.079(2) Uani 1 1 d . . . . .
C27A C 0.3796(2) 0.2497(10) 0.2262(4) 0.083(2) Uani 1 1 d . . . . .
H27A H 0.3750 0.3001 0.1862 0.100 Uiso 1 1 calc R U . . .
N4A N 0.35117(19) 0.0747(8) 0.1646(4) 0.112(3) Uani 1 1 d . . . . .
H4A1 H 0.3471 0.1211 0.1276 0.134 Uiso 1 1 calc R U . . .
H4A2 H 0.3446 -0.0033 0.1648 0.134 Uiso 1 1 calc R U . . .
O4A O 0.41956(14) 0.2781(6) 0.4042(3) 0.0891(17) Uani 1 1 d . . . . .
C4A C 0.3334(3) 0.1560(9) 0.5300(5) 0.090(3) Uani 1 1 d . . . . .
H4A H 0.3198 0.1868 0.5533 0.109 Uiso 1 1 calc R U . . .
O1A O 0.41060(15) 0.1560(6) 0.5479(3) 0.0972(18) Uani 1 1 d . . . . .
C2SB C 0.2392(4) 0.754(2) 0.2490(9) 0.195(8) Uani 1 1 d . . . B 1
H2S1 H 0.2248 0.6911 0.2534 0.293 Uiso 1 1 calc R U . B 1
H2S2 H 0.2302 0.8300 0.2256 0.293 Uiso 1 1 calc R U . B 1
H2S3 H 0.2520 0.7169 0.2228 0.293 Uiso 1 1 calc R U . B 1
C1SB C 0.2302(3) 0.8952(13) 0.3531(8) 0.146(5) Uani 1 1 d . . . B 1
H1S4 H 0.2155 0.8395 0.3639 0.219 Uiso 1 1 calc R U . B 1
H1S5 H 0.2382 0.9469 0.3929 0.219 Uiso 1 1 calc R U . B 1
H1S6 H 0.2220 0.9515 0.3153 0.219 Uiso 1 1 calc R U . B 1
O1SB O 0.27985(18) 0.8974(10) 0.3130(5) 0.160(4) Uani 1 1 d . . . B 1
S1B' S 0.24760(19) 0.8988(9) 0.2768(5) 0.161(3) Uani 0.5 1 d . . P D 2
C41A C 0.4508(4) 0.245(2) 0.4062(9) 0.185(7) Uani 1 1 d D . . . .
H41A H 0.4521 0.1567 0.3897 0.222 Uiso 1 1 calc R U . . .
H41B H 0.4582 0.3034 0.3755 0.222 Uiso 1 1 calc R U . . .
C33A C 0.4271(3) 0.5032(16) 0.6001(7) 0.139(5) Uani 1 1 d D . . . .
H33A H 0.4294 0.5962 0.5942 0.166 Uiso 1 1 calc R U . . .
H33B H 0.4221 0.4906 0.6448 0.166 Uiso 1 1 calc R U . . .
C33B C 0.1251(3) 1.0090(19) 0.4494(6) 0.152(5) Uani 1 1 d D . . . .
H33' H 0.1298 0.9883 0.4984 0.183 Uiso 1 1 calc R U . . .
H33 H 0.1239 1.1033 0.4454 0.183 Uiso 1 1 calc R U . . .
C29A C 0.4203(4) 0.0528(14) 0.5935(10) 0.202(9) Uani 1 1 d D . . . .
H29A H 0.4045 0.0267 0.6141 0.242 Uiso 1 1 calc R U . . .
H29B H 0.4243 -0.0201 0.5656 0.242 Uiso 1 1 calc R U . . .
C41B C 0.1016(4) 0.751(2) 0.2277(12) 0.196(8) Uani 1 1 d D . . . .
H41C H 0.0948 0.8047 0.1871 0.235 Uiso 1 1 calc R U . . .
H41D H 0.0996 0.6604 0.2143 0.235 Uiso 1 1 calc R U . . .
C38A C 0.4705(5) 0.682(3) 0.434(2) 0.35(2) Uani 1 1 d D . . . .
H38A H 0.4798 0.6141 0.4124 0.416 Uiso 1 1 calc R U . . .
H38B H 0.4697 0.6509 0.4796 0.416 Uiso 1 1 calc R U . . .
C37B C 0.1316(4) 0.5526(15) 0.4433(13) 0.201(9) Uani 1 1 d D . . . .
H37D H 0.1280 0.4833 0.4091 0.241 Uiso 1 1 calc R U . . .
H37C H 0.1469 0.5228 0.4804 0.241 Uiso 1 1 calc R U . . .
C31A C 0.4534(7) -0.055(3) 0.6886(17) 0.36(2) Uani 1 1 d D . . . .
H31A H 0.4377 -0.1155 0.6865 0.434 Uiso 1 1 calc R U . . .
H31B H 0.4682 -0.0983 0.6701 0.434 Uiso 1 1 calc R U . . .
C2SA C 0.3140(3) 0.2538(18) 0.2890(9) 0.181(7) Uani 1 1 d . . . A 1
H2S4 H 0.3283 0.1914 0.3087 0.271 Uiso 1 1 calc R U . A 1
H2S5 H 0.3014 0.2159 0.2496 0.271 Uiso 1 1 calc R U . A 1
H2S6 H 0.3230 0.3297 0.2747 0.271 Uiso 1 1 calc R U . A 1
C35B C 0.0763(4) 1.019(3) 0.466(2) 0.34(2) Uani 1 1 d D . . . .
H35D H 0.0851 1.0999 0.4843 0.409 Uiso 1 1 calc R U . . .
H35C H 0.0595 1.0436 0.4312 0.409 Uiso 1 1 calc R U . . .
C35A C 0.4752(5) 0.505(3) 0.6677(17) 0.309(19) Uani 1 1 d . . . . .
H35A H 0.4898 0.5501 0.6492 0.371 Uiso 1 1 calc R U . . .
H35B H 0.4648 0.5718 0.6870 0.371 Uiso 1 1 calc R U . . .
C30A C 0.4431(6) 0.066(2) 0.6453(13) 0.292(16) Uani 1 1 d D . . . .
H30A H 0.4387 0.1333 0.6762 0.350 Uiso 1 1 calc R U . . .
H30B H 0.4588 0.0984 0.6259 0.350 Uiso 1 1 calc R U . . .
C38B C 0.1071(6) 0.567(2) 0.4704(16) 0.306(18) Uani 1 1 d D . . . .
H38D H 0.0911 0.5870 0.4329 0.367 Uiso 1 1 calc R U . . .
H38C H 0.1098 0.6409 0.5018 0.367 Uiso 1 1 calc R U . . .
C42A C 0.4668(4) 0.256(4) 0.4709(15) 0.37(2) Uani 1 1 d D . . . .
H42F H 0.4606 0.1935 0.5016 0.448 Uiso 1 1 calc R U . E 1
H42E H 0.4652 0.3430 0.4889 0.448 Uiso 1 1 calc R U . E 1
C34A C 0.4531(4) 0.445(2) 0.6022(18) 0.295(18) Uani 1 1 d D . . . .
H34A H 0.4597 0.4618 0.5598 0.354 Uiso 1 1 calc R U . . .
H34B H 0.4516 0.3509 0.6075 0.354 Uiso 1 1 calc R U . . .
C39B C 0.0994(6) 0.446(2) 0.5097(16) 0.272(14) Uani 1 1 d D . . . .
H39' H 0.0839 0.3980 0.4807 0.327 Uiso 1 1 calc R U . . .
H39 H 0.1158 0.3887 0.5219 0.327 Uiso 1 1 calc R U . . .
C30B C 0.0822(4) 1.203(3) 0.2499(18) 0.299(18) Uani 1 1 d D . . . .
H30C H 0.0712 1.1243 0.2379 0.359 Uiso 1 1 calc R U . . .
H30D H 0.0861 1.2125 0.2999 0.359 Uiso 1 1 calc R U . . .
C43B C 0.0528(4) 0.741(5) 0.231(3) 0.52(4) Uani 1 1 d . . . . .
H43' H 0.0509 0.7812 0.1862 0.624 Uiso 1 1 calc R U . . .
H43 H 0.0520 0.6469 0.2242 0.624 Uiso 1 1 calc R U . . .
C34B C 0.0982(5) 0.958(2) 0.422(2) 0.320(19) Uani 1 1 d D . . . .
H34C H 0.0985 0.8633 0.4254 0.384 Uiso 1 1 calc R U . . .
H34D H 0.0924 0.9810 0.3732 0.384 Uiso 1 1 calc R U . . .
C42B C 0.0857(6) 0.779(4) 0.2798(15) 0.36(2) Uani 1 1 d D . . . .
H42B H 0.0871 0.8698 0.2938 0.430 Uiso 1 1 calc R U . . .
H42A H 0.0912 0.7231 0.3200 0.430 Uiso 1 1 calc R U . . .
C31B C 0.0662(7) 1.311(4) 0.220(3) 0.53(6) Uani 1 1 d D . . . .
H31C H 0.0550 1.2872 0.1745 0.642 Uiso 1 1 calc R U . . .
H31D H 0.0789 1.3820 0.2135 0.642 Uiso 1 1 calc R U . . .
C36A C 0.4895(9) 0.430(4) 0.723(4) 0.54(5) Uani 1 1 d . . . . .
H36A H 0.5015 0.4853 0.7564 0.807 Uiso 1 1 calc R U . . .
H36B H 0.4757 0.3874 0.7451 0.807 Uiso 1 1 calc R U . . .
H36C H 0.5010 0.3655 0.7069 0.807 Uiso 1 1 calc R U . . .
C40A C 0.5131(15) 0.794(9) 0.513(4) 0.69(6) Uiso 1 1 d D . . . .
H40A H 0.5254 0.8687 0.5171 1.033 Uiso 1 1 calc R U . . .
H40B H 0.5033 0.7924 0.5509 1.033 Uiso 1 1 calc R U . . .
H40C H 0.5244 0.7159 0.5142 1.033 Uiso 1 1 calc R U . . .
C32A C 0.4649(12) -0.017(4) 0.7615(18) 0.53(5) Uani 1 1 d D . . . .
H32A H 0.4713 -0.0935 0.7883 0.802 Uiso 1 1 calc R U . . .
H32B H 0.4806 0.0420 0.7635 0.802 Uiso 1 1 calc R U . . .
H32C H 0.4502 0.0249 0.7799 0.802 Uiso 1 1 calc R U . . .
O1W O 0.2652(8) 1.378(4) 0.575(2) 0.478(19) Uiso 1 1 d . . . . .
H1W H 0.2581 1.4163 0.5290 0.716 Uiso 1 1 d R U . . .
H2W H 0.2499 1.3867 0.6011 0.716 Uiso 1 1 d R U . . .
O4W O 0.2848(11) 0.875(4) 0.572(3) 0.75(6) Uani 1 1 d . . . . .
H7W H 0.2822 0.9214 0.5265 1.126 Uiso 1 1 d R U . . .
H8W H 0.2999 0.9305 0.6003 1.126 Uiso 1 1 d R U . . .
C39A C 0.4911(15) 0.800(7) 0.444(3) 0.55(4) Uiso 1 1 d D . . . .
H39A H 0.5011 0.8030 0.4062 0.655 Uiso 1 1 calc R U . . .
H39B H 0.4800 0.8796 0.4429 0.655 Uiso 1 1 calc R U . . .
C36B C 0.0651(8) 0.960(7) 0.522(2) 0.60(6) Uani 1 1 d D . . . .
H36D H 0.0525 1.0207 0.5374 0.905 Uiso 1 1 calc R U . . .
H36F H 0.0548 0.8821 0.5055 0.905 Uiso 1 1 calc R U . . .
H36E H 0.0807 0.9391 0.5593 0.905 Uiso 1 1 calc R U . . .
C40B C 0.0906(11) 0.492(5) 0.5722(19) 0.58(6) Uani 1 1 d D . . . .
H40F H 0.0857 0.4181 0.5975 0.873 Uiso 1 1 calc R U . . .
H40E H 0.1060 0.5387 0.6007 0.873 Uiso 1 1 calc R U . . .
H40D H 0.0743 0.5479 0.5597 0.873 Uiso 1 1 calc R U . . .
C32B C 0.0469(14) 1.352(7) 0.267(4) 0.65(6) Uiso 1 1 d D . . . .
H32D H 0.0357 1.4259 0.2468 0.969 Uiso 1 1 calc R U . . .
H32E H 0.0344 1.2814 0.2720 0.969 Uiso 1 1 calc R U . . .
H32F H 0.0582 1.3759 0.3109 0.969 Uiso 1 1 calc R U . . .
C43A C 0.4992(4) 0.227(4) 0.465(2) 0.40(3) Uani 1 1 d D . . F 1
H43A H 0.5011 0.1399 0.4483 0.478 Uiso 1 1 calc R U . F 1
H43B H 0.5056 0.2895 0.4347 0.478 Uiso 1 1 calc R U . F 1
C44A C 0.5157(11) 0.243(7) 0.538(3) 0.59(5) Uiso 1 1 d D . . . .
H44A H 0.5356 0.2270 0.5397 0.880 Uiso 1 1 calc R U . F 1
H44B H 0.5132 0.3296 0.5540 0.880 Uiso 1 1 calc R U . F 1
H44C H 0.5088 0.1811 0.5675 0.880 Uiso 1 1 calc R U . F 1
C44B C 0.025(4) 0.785(12) 0.265(8) 1.01(12) Uiso 1 1 d . . . . .
H44' H 0.0077 0.7599 0.2341 1.512 Uiso 1 1 calc R U . . .
H44 H 0.0263 0.7438 0.3088 1.512 Uiso 1 1 calc R U . . .
H44" H 0.0253 0.8783 0.2707 1.512 Uiso 1 1 calc R U . . .

loop_
_atom_site_aniso_label
_atom_site_aniso_U_11
_atom_site_aniso_U_22
_atom_site_aniso_U_33
_atom_site_aniso_U_23
_atom_site_aniso_U_13
_atom_site_aniso_U_12
O3W 0.244(13) 0.36(2) 0.119(8) -0.035(10) 0.018(8) -0.107(14)
O2W 0.194(10) 0.352(18) 0.157(9) -0.003(10) 0.064(8) 0.075(11)
O1B 0.133(6) 0.065(4) 0.092(4) 0.007(3) 0.018(4) 0.019(4)
O2B 0.121(5) 0.069(4) 0.069(3) 0.003(3) 0.033(4) -0.007(4)
S1A 0.135(5) 0.078(4) 0.096(3) -0.014(3) 0.023(3) -0.013(3)
O2A 0.115(5) 0.072(4) 0.067(3) 0.004(3) 0.020(4) -0.006(4)
N2A 0.122(7) 0.170(10) 0.097(6) -0.023(6) 0.014(5) 0.025(7)
S1B 0.118(4) 0.071(3) 0.098(3) -0.007(3) 0.034(3) 0.008(3)
C29B 0.177(16) 0.138(13) 0.197(15) 0.023(11) -0.007(12) 0.036(11)
C2B 0.096(7) 0.066(6) 0.080(6) 0.022(5) 0.032(5) 0.010(5)
C3B 0.139(8) 0.035(5) 0.062(5) 0.006(4) 0.028(5) 0.003(5)
C7B 0.142(8) 0.050(5) 0.070(5) 0.003(4) 0.038(5) 0.015(5)
C8B 0.128(8) 0.055(6) 0.054(4) -0.005(4) 0.040(5) 0.000(5)
C9B 0.102(7) 0.062(6) 0.064(5) -0.008(4) 0.040(5) -0.007(5)
C10B 0.105(7) 0.066(6) 0.051(4) -0.005(4) 0.031(5) 0.012(5)
C14B 0.132(7) 0.071(6) 0.050(4) 0.010(4) 0.033(4) 0.018(5)
C15B 0.109(7) 0.058(6) 0.056(5) 0.009(4) 0.025(5) 0.009(5)
C20B 0.130(9) 0.079(7) 0.051(4) -0.002(4) 0.002(5) 0.021(6)
C19B 0.119(8) 0.081(7) 0.074(6) -0.014(5) 0.013(5) 0.027(6)
N3B 0.157(9) 0.151(9) 0.107(6) -0.039(6) -0.011(6) 0.069(7)
C1B 0.136(8) 0.044(5) 0.051(4) 0.009(4) 0.016(5) -0.001(5)
C6B 0.151(9) 0.067(6) 0.062(5) -0.001(4) 0.049(5) -0.022(6)
C5B 0.148(9) 0.056(6) 0.078(6) -0.008(5) 0.050(6) -0.024(6)
C4B 0.149(9) 0.056(6) 0.072(5) 0.002(4) 0.042(5) -0.020(6)
C13B 0.110(7) 0.079(7) 0.072(6) -0.027(5) 0.045(6) -0.028(6)
C12B 0.105(8) 0.114(9) 0.056(5) -0.018(6) 0.030(5) -0.006(7)
C11B 0.110(8) 0.089(8) 0.049(4) 0.003(5) 0.027(5) 0.014(6)
C18B 0.105(7) 0.056(5) 0.068(5) -0.010(4) 0.015(5) 0.007(5)
C17B 0.122(8) 0.036(5) 0.064(5) 0.003(4) 0.022(5) -0.014(5)
C21B 0.105(6) 0.051(5) 0.083(6) 0.007(4) 0.030(5) -0.009(4)
C22B 0.083(5) 0.058(6) 0.062(4) -0.006(4) 0.008(4) -0.013(5)
C27B 0.100(6) 0.066(6) 0.075(5) -0.021(5) 0.006(5) -0.014(5)
C26B 0.094(6) 0.084(8) 0.061(5) -0.020(5) 0.019(4) -0.015(5)
C25B 0.127(7) 0.069(7) 0.061(5) -0.004(5) 0.022(5) -0.010(6)
C24B 0.104(6) 0.046(5) 0.058(4) -0.001(4) 0.005(4) -0.006(4)
C28B 0.151(8) 0.061(6) 0.056(5) 0.008(4) 0.002(5) 0.000(5)
C23B 0.081(5) 0.051(5) 0.060(4) -0.011(4) 0.015(4) -0.002(4)
O4B 0.114(5) 0.078(4) 0.079(4) 0.007(3) 0.025(3) 0.011(4)
N4B 0.186(9) 0.096(7) 0.109(6) -0.022(5) 0.075(6) -0.003(6)
C16B 0.093(7) 0.055(5) 0.072(5) 0.023(4) 0.035(5) 0.001(5)
O3B 0.125(6) 0.077(4) 0.091(4) 0.008(3) 0.048(4) -0.018(4)
N2B 0.108(7) 0.180(10) 0.110(7) -0.023(7) 0.035(6) -0.014(7)
N1B 0.203(10) 0.127(8) 0.117(7) -0.034(6) 0.092(7) -0.078(8)
O1SA 0.133(7) 0.175(9) 0.180(8) -0.086(7) 0.008(6) 0.041(6)
C1SA 0.194(13) 0.120(10) 0.102(8) -0.017(7) -0.020(8) -0.003(9)
S1A' 0.125(6) 0.150(7) 0.156(6) -0.004(6) -0.020(4) -0.006(5)
N3A 0.213(10) 0.141(9) 0.072(5) 0.000(5) 0.011(6) 0.092(8)
C19A 0.142(8) 0.060(6) 0.067(5) 0.006(4) 0.015(6) 0.025(6)
C18A 0.166(10) 0.064(6) 0.046(4) 0.011(4) 0.015(6) 0.026(6)
C17A 0.138(8) 0.051(5) 0.063(5) 0.006(4) 0.043(6) -0.005(5)
C21A 0.128(7) 0.070(7) 0.083(6) 0.018(5) 0.055(5) -0.001(6)
C22A 0.094(6) 0.050(5) 0.075(5) -0.001(4) 0.040(4) 0.006(4)
C23A 0.083(5) 0.055(6) 0.066(5) 0.000(4) 0.030(4) 0.004(4)
C24A 0.091(6) 0.060(6) 0.070(5) 0.000(4) 0.029(4) 0.009(5)
C28A 0.098(6) 0.055(5) 0.086(6) 0.010(4) 0.017(5) 0.009(5)
C1A 0.104(7) 0.050(6) 0.072(5) 0.006(4) 0.028(5) 0.004(5)
C6A 0.119(8) 0.060(6) 0.077(5) -0.006(4) 0.036(5) -0.006(5)
C5A 0.109(7) 0.079(7) 0.092(6) -0.018(5) 0.044(6) -0.029(6)
N1A 0.157(9) 0.161(10) 0.159(9) -0.090(8) 0.079(7) -0.067(8)
C2A 0.087(6) 0.050(5) 0.065(5) 0.015(4) 0.012(5) 0.001(4)
C3A 0.122(8) 0.064(6) 0.054(4) 0.008(4) 0.030(5) -0.013(6)
C7A 0.142(8) 0.072(6) 0.048(4) 0.006(4) 0.025(4) -0.006(5)
C8A 0.125(8) 0.060(6) 0.040(4) -0.010(4) 0.014(4) -0.008(6)
C9A 0.096(7) 0.064(6) 0.049(4) -0.008(4) 0.011(4) -0.001(5)
C10A 0.130(8) 0.056(6) 0.041(4) -0.001(4) 0.011(4) -0.009(6)
C11A 0.113(8) 0.086(7) 0.055(5) -0.018(5) 0.003(5) 0.024(6)
C12A 0.096(8) 0.118(10) 0.055(5) -0.023(6) 0.008(5) 0.013(7)
C13A 0.103(7) 0.100(8) 0.050(4) -0.011(5) 0.020(4) -0.016(7)
C14A 0.151(8) 0.051(6) 0.071(5) -0.009(4) 0.018(5) -0.013(5)
C15A 0.144(8) 0.034(5) 0.064(5) -0.002(4) 0.034(6) -0.004(5)
C16A 0.126(8) 0.047(6) 0.074(6) 0.013(5) 0.023(6) -0.010(5)
O3A 0.131(6) 0.080(5) 0.103(5) 0.001(4) 0.035(4) -0.022(5)
C37A 0.152(13) 0.147(14) 0.236(18) -0.008(12) 0.064(12) -0.068(11)
C20A 0.146(9) 0.052(6) 0.059(5) -0.005(4) 0.013(5) 0.012(5)
C25A 0.094(6) 0.057(6) 0.090(6) -0.010(5) 0.038(5) 0.010(5)
C26A 0.102(6) 0.067(7) 0.072(5) -0.010(5) 0.030(5) 0.013(5)
C27A 0.119(7) 0.073(7) 0.068(5) 0.002(5) 0.040(5) 0.015(6)
N4A 0.156(7) 0.096(6) 0.074(5) -0.015(4) 0.001(5) 0.002(5)
O4A 0.118(5) 0.077(4) 0.074(4) -0.005(3) 0.024(3) -0.016(4)
C4A 0.137(9) 0.069(6) 0.081(6) -0.010(5) 0.058(6) -0.019(6)
O1A 0.130(5) 0.077(4) 0.079(4) 0.018(3) 0.009(4) 0.018(4)
C2SB 0.195(15) 0.219(18) 0.185(15) -0.100(14) 0.071(12) -0.106(14)
C1SB 0.186(13) 0.119(10) 0.160(11) -0.007(8) 0.096(10) 0.025(9)
O1SB 0.115(6) 0.179(9) 0.193(9) -0.103(7) 0.046(6) -0.035(6)
S1B' 0.143(7) 0.154(8) 0.201(8) 0.019(7) 0.069(6) -0.001(5)
C41A 0.130(13) 0.253(19) 0.158(13) -0.023(14) -0.002(10) -0.041(13)
C33A 0.102(8) 0.203(14) 0.117(9) -0.023(9) 0.037(7) 0.027(9)
C33B 0.129(10) 0.230(16) 0.092(8) -0.029(9) 0.010(7) -0.025(11)
C29A 0.26(2) 0.106(11) 0.188(16) 0.043(11) -0.065(15) -0.004(11)
C41B 0.184(17) 0.190(18) 0.25(2) -0.016(15) 0.122(17) -0.001(14)
C38A 0.148(17) 0.29(3) 0.60(6) 0.07(3) 0.07(3) -0.121(19)
C37B 0.222(17) 0.125(13) 0.31(2) 0.037(14) 0.167(18) -0.006(12)
C31A 0.32(3) 0.36(4) 0.34(4) 0.24(4) -0.10(3) 0.03(3)
C2SA 0.172(12) 0.189(16) 0.178(14) -0.092(12) 0.032(10) 0.045(11)
C35B 0.122(15) 0.37(4) 0.59(6) 0.09(4) 0.19(3) 0.048(19)
C35A 0.173(18) 0.24(3) 0.42(4) 0.09(3) -0.14(2) -0.021(18)
C30A 0.37(3) 0.19(2) 0.23(2) 0.048(17) -0.12(3) 0.044(19)
C38B 0.44(4) 0.19(2) 0.38(4) -0.01(2) 0.29(4) -0.10(2)
C42A 0.126(16) 0.53(6) 0.41(5) 0.14(5) -0.06(2) -0.05(2)
C34A 0.19(2) 0.154(18) 0.48(5) -0.01(2) -0.07(3) 0.008(14)
C39B 0.26(2) 0.29(3) 0.31(3) 0.10(2) 0.15(2) -0.08(2)
C30B 0.107(12) 0.25(3) 0.54(5) 0.15(3) 0.059(19) 0.084(15)
C43B 0.100(14) 0.49(6) 0.92(12) 0.32(7) -0.01(3) 0.00(2)
C34B 0.23(3) 0.17(2) 0.56(6) 0.00(3) 0.08(3) -0.030(18)
C42B 0.28(4) 0.46(6) 0.31(4) 0.12(4) -0.03(3) 0.04(4)
C31B 0.20(3) 0.31(4) 1.08(17) 0.14(7) 0.09(5) 0.07(3)
C36A 0.34(5) 0.30(5) 0.87(14) 0.09(6) -0.12(7) 0.03(3)
C32A 0.49(7) 0.53(8) 0.54(10) 0.36(8) 0.01(7) 0.04(6)
O4W 0.75(8) 0.54(6) 1.11(15) 0.52(9) 0.53(10) 0.40(6)
C36B 0.23(4) 1.06(18) 0.51(9) -0.27(10) 0.08(5) -0.16(7)
C40B 0.42(6) 0.91(15) 0.41(7) 0.38(9) 0.07(5) -0.03(7)
C43A 0.149(19) 0.46(5) 0.51(6) 0.13(5) -0.09(3) -0.03(2)

loop_
_atom_type_symbol
_atom_type_description
_atom_type_scat_dispersion_real
_atom_type_scat_dispersion_imag
_atom_type_scat_source
C C 0.0033 0.0016 'International Tables Vol C Tables 4.2.6.8 and 6.1.1.4'
H H 0.0000 0.0000 'International Tables Vol C Tables 4.2.6.8 and 6.1.1.4'
N N 0.0061 0.0033 'International Tables Vol C Tables 4.2.6.8 and 6.1.1.4'
O O 0.0106 0.0060 'International Tables Vol C Tables 4.2.6.8 and 6.1.1.4'
S S 0.1246 0.1234 'International Tables Vol C Tables 4.2.6.8 and 6.1.1.4'

loop_
_geom_angle_atom_site_label_1
_geom_angle_atom_site_label_2
_geom_angle_atom_site_label_3
_geom_angle
C2B O1B C29B 111.8(10)
C9B O2B C33B 113.7(7)
O1SA S1A C2SA 104.2(8)
O1SA S1A C1SA 103.9(6)
C2SA S1A C1SA 97.0(8)
C9A O2A C33A 114.9(7)
O1SB S1B C2SB 103.1(7)
O1SB S1B C1SB 104.3(6)
C2SB S1B C1SB 96.8(9)
C30B C29B O1B 111.5(16)
O1B C2B C3B 119.8(8)
O1B C2B C1B 119.1(9)
C3B C2B C1B 121.1(9)
C4B C3B C2B 118.0(8)
C4B C3B C7B 120.6(8)
C2B C3B C7B 121.3(9)
C8B C7B C3B 110.7(7)
C9B C8B C13B 117.2(8)
C9B C8B C7B 120.7(9)
C13B C8B C7B 121.8(9)
O2B C9B C10B 120.2(8)
O2B C9B C8B 119.4(8)
C10B C9B C8B 120.2(9)
C9B C10B C11B 119.5(9)
C9B C10B C14B 120.0(8)
C11B C10B C14B 120.4(8)
C15B C14B C10B 112.0(6)
C16B C15B C20B 117.7(8)
C16B C15B C14B 124.0(9)
C20B C15B C14B 118.2(8)
C15B C20B C19B 121.5(8)
C18B C19B N3B 120.6(8)
C18B C19B C20B 118.6(9)
N3B C19B C20B 120.8(9)
C6B C1B C2B 118.7(8)
C6B C1B C28B 118.4(8)
C2B C1B C28B 123.0(10)
C1B C6B C5B 121.2(8)
C4B C5B N1B 122.0(9)
C4B C5B C6B 117.6(9)
N1B C5B C6B 120.4(8)
C3B C4B C5B 122.5(9)
C12B C13B C8B 122.6(9)
C11B C12B C13B 119.1(10)
C11B C12B N2B 122.0(11)
C13B C12B N2B 118.8(11)
C12B C11B C10B 121.2(9)
C17B C18B C19B 119.9(8)
C18B C17B C16B 119.6(8)
C18B C17B C21B 118.1(7)
C16B C17B C21B 122.3(9)
C22B C21B C17B 112.5(6)
C27B C22B C23B 118.4(8)
C27B C22B C21B 120.1(8)
C23B C22B C21B 121.5(8)
C22B C27B C26B 119.1(9)
C25B C26B C27B 120.5(8)
C25B C26B N4B 122.2(9)
C27B C26B N4B 117.2(9)
C26B C25B C24B 121.8(8)
C25B C24B C23B 117.4(8)
C25B C24B C28B 121.3(8)
C23B C24B C28B 121.1(8)
C24B C28B C1B 113.8(7)
O4B C23B C22B 118.9(7)
O4B C23B C24B 118.4(7)
C22B C23B C24B 122.7(7)
C23B O4B C41B 109.1(9)
O3B C16B C15B 118.2(8)
O3B C16B C17B 119.8(8)
C15B C16B C17B 122.0(9)
C16B O3B C37B 109.2(9)
C20A C19A N3A 121.4(10)
C20A C19A C18A 117.7(9)
N3A C19A C18A 120.8(9)
C17A C18A C19A 121.6(8)
C18A C17A C16A 120.3(9)
C18A C17A C21A 119.3(8)
C16A C17A C21A 120.4(10)
C22A C21A C17A 113.5(7)
C23A C22A C27A 117.8(8)
C23A C22A C21A 121.3(8)
C27A C22A C21A 120.6(8)
C22A C23A O4A 119.4(7)
C22A C23A C24A 122.5(8)
O4A C23A C24A 118.0(7)
C25A C24A C23A 118.1(8)
C25A C24A C28A 120.8(8)
C23A C24A C28A 121.0(7)
C1A C28A C24A 112.8(7)
C6A C1A C2A 117.5(8)
C6A C1A C28A 119.6(8)
C2A C1A C28A 122.9(9)
C1A C6A C5A 122.0(8)
N1A C5A C6A 121.4(9)
N1A C5A C4A 121.2(9)
C6A C5A C4A 117.4(9)
C3A C2A O1A 119.4(8)
C3A C2A C1A 122.7(9)
O1A C2A C1A 117.8(8)
C2A C3A C4A 117.7(8)
C2A C3A C7A 123.6(9)
C4A C3A C7A 118.6(9)
C3A C7A C8A 112.2(6)
C9A C8A C13A 118.9(9)
C9A C8A C7A 120.3(9)
C13A C8A C7A 120.7(9)
O2A C9A C8A 119.8(8)
O2A C9A C10A 119.8(9)
C8A C9A C10A 120.4(9)
C11A C10A C9A 117.7(9)
C11A C10A C14A 121.3(9)
C9A C10A C14A 120.9(10)
C12A C11A C10A 123.0(9)
N2A C12A C11A 119.6(12)
N2A C12A C13A 122.8(12)
C11A C12A C13A 117.6(10)
C12A C13A C8A 122.4(9)
C10A C14A C15A 109.3(7)
C20A C15A C16A 118.8(8)
C20A C15A C14A 121.3(9)
C16A C15A C14A 119.8(9)
O3A C16A C15A 121.6(8)
O3A C16A C17A 120.7(10)
C15A C16A C17A 117.7(10)
C16A O3A C37A 110.2(10)
C38A C37A O3A 112.6(18)
C15A C20A C19A 122.9(9)
C24A C25A C26A 120.6(8)
C27A C26A C25A 118.9(8)
C27A C26A N4A 120.9(8)
C25A C26A N4A 120.2(9)
C26A C27A C22A 122.0(8)
C23A O4A C41A 109.9(8)
C3A C4A C5A 121.7(9)
C2A O1A C29A 109.9(10)
C42A C41A O4A 111.5(16)
C34A C33A O2A 117.3(15)
C34B C33B O2B 116.8(18)
C30A C29A O1A 121.4(14)
C42B C41B O4B 107(2)
C37A C38A C39A 124(3)
C38B C37B O3B 119.0(14)
C32A C31A C30A 110(2)
C36B C35B C34B 129(4)
C36A C35A C34A 123(3)
C29A C30A C31A 117.4(19)
C37B C38B C39B 114.5(19)
C41A C42A C43A 107(2)
C33A C34A C35A 107(2)
C40B C39B C38B 108(3)
C31B C30B C29B 111(3)
C44B C43B C42B 116(8)
C33B C34B C35B 107(3)
C41B C42B C43B 97(3)
C30B C31B C32B 108(4)
C40A C39A C38A 113(5)
C44A C43A C42A 104(3)

loop_
_geom_bond_atom_site_label_1
_geom_bond_atom_site_label_2
_geom_bond_distance
O1B C2B 1.374(11)
O1B C29B 1.461(15)
O2B C9B 1.362(10)
O2B C33B 1.481(15)
S1A O1SA 1.588(11)
S1A C2SA 1.690(15)
S1A C1SA 1.821(13)
O2A C9A 1.374(10)
O2A C33A 1.437(14)
N2A C12A 1.363(13)
S1B O1SB 1.556(11)
S1B C2SB 1.702(16)
S1B C1SB 1.805(13)
C29B C30B 1.47(3)
C2B C3B 1.383(12)
C2B C1B 1.393(12)
C3B C4B 1.378(13)
C3B C7B 1.514(11)
C7B C8B 1.517(12)
C8B C9B 1.406(12)
C8B C13B 1.409(12)
C9B C10B 1.394(12)
C10B C11B 1.400(13)
C10B C14B 1.533(12)
C14B C15B 1.520(11)
C15B C16B 1.370(12)
C15B C20B 1.389(12)
C20B C19B 1.405(12)
C19B C18B 1.395(12)
C19B N3B 1.395(12)
C1B C6B 1.373(12)
C1B C28B 1.541(12)
C6B C5B 1.404(13)
C5B C4B 1.380(12)
C5B N1B 1.391(13)
C13B C12B 1.370(14)
C12B C11B 1.361(13)
C12B N2B 1.394(13)
C18B C17B 1.379(12)
C17B C16B 1.390(12)
C17B C21B 1.526(12)
C21B C22B 1.504(11)
C22B C27B 1.388(12)
C22B C23B 1.385(11)
C27B C26B 1.429(13)
C26B C25B 1.338(12)
C26B N4B 1.438(12)
C25B C24B 1.392(12)
C24B C23B 1.394(11)
C24B C28B 1.512(12)
C23B O4B 1.387(9)
O4B C41B 1.55(2)
C16B O3B 1.379(10)
O3B C37B 1.420(16)
N3A C19A 1.383(13)
C19A C20A 1.367(12)
C19A C18A 1.394(12)
C18A C17A 1.337(13)
C17A C16A 1.411(13)
C17A C21A 1.545(13)
C21A C22A 1.507(12)
C22A C23A 1.381(11)
C22A C27A 1.398(12)
C23A O4A 1.382(9)
C23A C24A 1.395(11)
C24A C25A 1.379(12)
C24A C28A 1.509(11)
C28A C1A 1.492(12)
C1A C6A 1.375(12)
C1A C2A 1.403(11)
C6A C5A 1.404(13)
C5A N1A 1.351(13)
C5A C4A 1.409(13)
C2A C3A 1.376(12)
C2A O1A 1.392(10)
C3A C4A 1.385(12)
C3A C7A 1.508(12)
C7A C8A 1.545(12)
C8A C9A 1.382(12)
C8A C13A 1.388(13)
C9A C10A 1.397(12)
C10A C11A 1.392(13)
C10A C14A 1.529(12)
C11A C12A 1.370(14)
C12A C13A 1.365(14)
C14A C15A 1.545(12)
C15A C20A 1.354(13)
C15A C16A 1.412(13)
C16A O3A 1.371(12)
O3A C37A 1.411(15)
C37A C38A 1.37(3)
C25A C26A 1.428(12)
C26A C27A 1.359(12)
C26A N4A 1.424(11)
O4A C41A 1.524(18)
O1A C29A 1.406(14)
C41A C42A 1.35(2)
C33A C34A 1.377(19)
C33B C34B 1.39(2)
C29A C30A 1.336(18)
C41B C42B 1.43(2)
C38A C39A 1.55(7)
C37B C38B 1.397(16)
C31A C32A 1.481(19)
C31A C30A 1.534(19)
C35B C36B 1.46(3)
C35B C34B 1.62(4)
C35A C36A 1.40(6)
C35A C34A 1.61(3)
C38B C39B 1.548(19)
C42A C43A 1.60(2)
C39B C40B 1.46(3)
C30B C31B 1.40(4)
C43B C44B 1.67(16)
C43B C42B 1.71(5)
C31B C32B 1.50(2)
C40A C39A 1.54(3)
C43A C44A 1.50(3)

loop_
_geom_torsion_atom_site_label_1
_geom_torsion_atom_site_label_2
_geom_torsion_atom_site_label_3
_geom_torsion_atom_site_label_4
_geom_torsion
C2B O1B C29B C30B -162.5(17)
C29B O1B C2B C3B 90.6(12)
C29B O1B C2B C1B -88.2(11)
O1B C2B C3B C4B -169.4(7)
C1B C2B C3B C4B 9.3(12)
O1B C2B C3B C7B 13.7(12)
C1B C2B C3B C7B -167.6(7)
C4B C3B C7B C8B -68.0(11)
C2B C3B C7B C8B 108.8(10)
C3B C7B C8B C9B -86.8(10)
C3B C7B C8B C13B 87.4(10)
C33B O2B C9B C10B 97.2(11)
C33B O2B C9B C8B -86.1(11)
C13B C8B C9B O2B -178.7(7)
C7B C8B C9B O2B -4.2(10)
C13B C8B C9B C10B -2.1(10)
C7B C8B C9B C10B 172.4(7)
O2B C9B C10B C11B 178.4(7)
C8B C9B C10B C11B 1.8(11)
O2B C9B C10B C14B 0.6(10)
C8B C9B C10B C14B -175.9(6)
C9B C10B C14B C15B 85.2(10)
C11B C10B C14B C15B -92.6(9)
C10B C14B C15B C16B -102.7(10)
C10B C14B C15B C20B 73.1(10)
C16B C15B C20B C19B 1.9(12)
C14B C15B C20B C19B -174.2(8)
C15B C20B C19B C18B 5.9(14)
C15B C20B C19B N3B -172.4(10)
O1B C2B C1B C6B 169.6(7)
C3B C2B C1B C6B -9.2(12)
O1B C2B C1B C28B -12.2(11)
C3B C2B C1B C28B 169.1(7)
C2B C1B C6B C5B 1.7(13)
C28B C1B C6B C5B -176.6(8)
C1B C6B C5B C4B 5.2(14)
C1B C6B C5B N1B -173.2(9)
C2B C3B C4B C5B -2.0(13)
C7B C3B C4B C5B 174.9(8)
N1B C5B C4B C3B 173.4(9)
C6B C5B C4B C3B -5.1(14)
C9B C8B C13B C12B 0.0(11)
C7B C8B C13B C12B -174.4(7)
C8B C13B C12B C11B 2.4(12)
C8B C13B C12B N2B 179.2(8)
C13B C12B C11B C10B -2.7(12)
N2B C12B C11B C10B -179.4(8)
C9B C10B C11B C12B 0.7(11)
C14B C10B C11B C12B 178.4(7)
N3B C19B C18B C17B 171.4(9)
C20B C19B C18B C17B -7.0(13)
C19B C18B C17B C16B 0.4(12)
C19B C18B C17B C21B 178.6(8)
C18B C17B C21B C22B -69.7(10)
C16B C17B C21B C22B 108.5(9)
C17B C21B C22B C27B 95.1(9)
C17B C21B C22B C23B -81.8(10)
C23B C22B C27B C26B 1.3(11)
C21B C22B C27B C26B -175.7(7)
C22B C27B C26B C25B 1.4(12)
C22B C27B C26B N4B 178.1(8)
C27B C26B C25B C24B -3.6(13)
N4B C26B C25B C24B 179.9(8)
C26B C25B C24B C23B 2.9(12)
C26B C25B C24B C28B 177.9(8)
C25B C24B C28B C1B -96.0(10)
C23B C24B C28B C1B 78.8(11)
C6B C1B C28B C24B 72.0(10)
C2B C1B C28B C24B -106.3(10)
C27B C22B C23B O4B 178.4(7)
C21B C22B C23B O4B -4.6(10)
C27B C22B C23B C24B -2.0(11)
C21B C22B C23B C24B 175.0(7)
C25B C24B C23B O4B 179.6(7)
C28B C24B C23B O4B 4.6(11)
C25B C24B C23B C22B 0.0(11)
C28B C24B C23B C22B -175.0(7)
C22B C23B O4B C41B -92.3(11)
C24B C23B O4B C41B 88.1(12)
C20B C15B C16B O3B 169.8(7)
C14B C15B C16B O3B -14.3(11)
C20B C15B C16B C17B -8.8(11)
C14B C15B C16B C17B 167.1(7)
C18B C17B C16B O3B -170.8(7)
C21B C17B C16B O3B 11.1(11)
C18B C17B C16B C15B 7.8(11)
C21B C17B C16B C15B -170.3(7)
C15B C16B O3B C37B -93.9(12)
C17B C16B O3B C37B 84.7(12)
C20A C19A C18A C17A -3.5(14)
N3A C19A C18A C17A 173.4(10)
C19A C18A C17A C16A -3.7(13)
C19A C18A C17A C21A 177.0(8)
C18A C17A C21A C22A -73.5(10)
C16A C17A C21A C22A 107.2(10)
C17A C21A C22A C23A -79.3(10)
C17A C21A C22A C27A 94.7(9)
C27A C22A C23A O4A -179.2(7)
C21A C22A C23A O4A -5.1(11)
C27A C22A C23A C24A -0.3(11)
C21A C22A C23A C24A 173.9(7)
C22A C23A C24A C25A 2.4(11)
O4A C23A C24A C25A -178.7(7)
C22A C23A C24A C28A -174.2(7)
O4A C23A C24A C28A 4.8(11)
C25A C24A C28A C1A -93.6(10)
C23A C24A C28A C1A 82.9(10)
C24A C28A C1A C6A 67.9(10)
C24A C28A C1A C2A -109.6(9)
C2A C1A C6A C5A -1.1(12)
C28A C1A C6A C5A -178.8(8)
C1A C6A C5A N1A -170.5(10)
C1A C6A C5A C4A 7.2(13)
C6A C1A C2A C3A -7.8(11)
C28A C1A C2A C3A 169.8(7)
C6A C1A C2A O1A 171.1(7)
C28A C1A C2A O1A -11.3(11)
O1A C2A C3A C4A -169.1(7)
C1A C2A C3A C4A 9.8(12)
O1A C2A C3A C7A 14.2(11)
C1A C2A C3A C7A -166.9(7)
C2A C3A C7A C8A 103.2(10)
C4A C3A C7A C8A -73.5(10)
C3A C7A C8A C9A -84.2(10)
C3A C7A C8A C13A 92.6(9)
C33A O2A C9A C8A -97.8(10)
C33A O2A C9A C10A 84.6(10)
C13A C8A C9A O2A -178.9(6)
C7A C8A C9A O2A -2.0(10)
C13A C8A C9A C10A -1.4(10)
C7A C8A C9A C10A 175.5(6)
O2A C9A C10A C11A 179.0(7)
C8A C9A C10A C11A 1.5(10)
O2A C9A C10A C14A 3.7(10)
C8A C9A C10A C14A -173.9(7)
C9A C10A C11A C12A -0.7(11)
C14A C10A C11A C12A 174.7(7)
C10A C11A C12A N2A 179.7(8)
C10A C11A C12A C13A -0.3(12)
N2A C12A C13A C8A -179.5(8)
C11A C12A C13A C8A 0.4(12)
C9A C8A C13A C12A 0.4(11)
C7A C8A C13A C12A -176.5(7)
C11A C10A C14A C15A -88.3(9)
C9A C10A C14A C15A 86.9(10)
C10A C14A C15A C20A 69.7(10)
C10A C14A C15A C16A -109.4(10)
C20A C15A C16A O3A 168.4(8)
C14A C15A C16A O3A -12.5(12)
C20A C15A C16A C17A -11.2(11)
C14A C15A C16A C17A 167.9(7)
C18A C17A C16A O3A -168.6(8)
C21A C17A C16A O3A 10.7(11)
C18A C17A C16A C15A 11.1(12)
C21A C17A C16A C15A -169.7(7)
C15A C16A O3A C37A -89.0(12)
C17A C16A O3A C37A 90.7(11)
C16A O3A C37A C38A 176(2)
C16A C15A C20A C19A 4.2(13)
C14A C15A C20A C19A -174.9(8)
N3A C19A C20A C15A -173.7(9)
C18A C19A C20A C15A 3.3(14)
C23A C24A C25A C26A -1.6(11)
C28A C24A C25A C26A 175.0(7)
C24A C25A C26A C27A -1.4(12)
C24A C25A C26A N4A -178.2(8)
C25A C26A C27A C22A 3.6(12)
N4A C26A C27A C22A -179.6(8)
C23A C22A C27A C26A -2.8(12)
C21A C22A C27A C26A -177.0(8)
C22A C23A O4A C41A -89.0(11)
C24A C23A O4A C41A 92.0(11)
C2A C3A C4A C5A -3.1(13)
C7A C3A C4A C5A 173.8(8)
N1A C5A C4A C3A 172.7(10)
C6A C5A C4A C3A -5.1(14)
C3A C2A O1A C29A 89.2(13)
C1A C2A O1A C29A -89.8(12)
C23A O4A C41A C42A -161(2)
C9A O2A C33A C34A 170.7(18)
C9B O2B C33B C34B -174.9(19)
C2A O1A C29A C30A -155(2)
C23B O4B C41B C42B 167(2)
O3A C37A C38A C39A -160(4)
C16B O3B C37B C38B 158(2)
O1A C29A C30A C31A -175(3)
C32A C31A C30A C29A -146(4)
O3B C37B C38B C39B -174(2)
O4A C41A C42A C43A -177(2)
O2A C33A C34A C35A -177.0(17)
C36A C35A C34A C33A 120(5)
C37B C38B C39B C40B 138(3)
O1B C29B C30B C31B 175(3)
O2B C33B C34B C35B 178.7(18)
C36B C35B C34B C33B -100(4)
O4B C41B C42B C43B 178.5(19)
C44B C43B C42B C41B -168(6)
C29B C30B C31B C32B -155(4)
C37A C38A C39A C40A 150(5)
C41A C42A C43A C44A 179(4)
